data_4070767
loop_
_publ_author_name
'Han, Ying-Feng'
'Huang, Yuan-Biao'
'Lin, Yue-Jian'
'Jin, Guo-Xin'

_publ_section_title
;
 Synthesis, Characterization, and Norbornene Polymerization Behavior of
 the Half-Sandwich Complexes [Cp*3M3(\m3-L)Cl3] and [Cp*M(2-SPyH)Cl2] (M =
 Ir, M = Rh, [L]3&#x2212;= 1,3,5-Triazine-2,4,6-trithiolato, 2-SPy =
 2-Pyridinethione)
;
_journal_issue 5
_journal_name_full Organometallics
_journal_page_first 961
_journal_paper_doi 10.1021/om7010003
_journal_volume 27
_journal_year 2008
_chemical_formula_sum 'C34 H47 Cl5 Ir3 N3 S3'
_chemical_formula_weight 1347.78
_chemical_name_systematic
; 
 ? 
;
_space_group_IT_number 14
_symmetry_cell_setting monoclinic
_symmetry_space_group_name_Hall '-P 2ybc'
_symmetry_space_group_name_H-M 'P 1 21/c 1'
_atom_sites_solution_hydrogens geom
_atom_sites_solution_primary direct
_atom_sites_solution_secondary difmap
_audit_creation_method SHELXL-97
_cell_angle_alpha 90.00
_cell_angle_beta 106.586(6)
_cell_angle_gamma 90.00
_cell_formula_units_Z 4
_cell_length_a 13.265(5)
_cell_length_b 24.412(10)
_cell_length_c 13.705(6)
_cell_measurement_reflns_used 919
_cell_measurement_temperature 293(2)
_cell_measurement_theta_max 26.892
_cell_measurement_theta_min 2.518
_cell_volume 4253(3)
_computing_cell_refinement 'Bruker SMART'
_computing_data_collection 'Bruker SMART'
_computing_data_reduction 'Bruker SHELXTL'
_computing_molecular_graphics 'Bruker SHELXTL'
_computing_publication_material 'Bruker SHELXTL'
_computing_structure_refinement 'SHELXL-97 (Sheldrick, 1997)'
_computing_structure_solution 'SHELXS-97 (Sheldrick, 1990)'
_diffrn_ambient_temperature 293(2)
_diffrn_measured_fraction_theta_full 0.997
_diffrn_measured_fraction_theta_max 0.997
_diffrn_measurement_device_type 'CCD area detector'
_diffrn_measurement_method 'phi and omega scans'
_diffrn_radiation_monochromator graphite
_diffrn_radiation_source 'fine-focus sealed tube'
_diffrn_radiation_type MoK\a
_diffrn_radiation_wavelength 0.71073
_diffrn_reflns_av_R_equivalents 0.0957
_diffrn_reflns_av_sigmaI/netI 0.0990
_diffrn_reflns_limit_h_max 10
_diffrn_reflns_limit_h_min -15
_diffrn_reflns_limit_k_max 28
_diffrn_reflns_limit_k_min -28
_diffrn_reflns_limit_l_max 16
_diffrn_reflns_limit_l_min -16
_diffrn_reflns_number 17560
_diffrn_reflns_theta_full 25.01
_diffrn_reflns_theta_max 25.01
_diffrn_reflns_theta_min 1.60
_diffrn_standards_decay_% 24.52
_exptl_absorpt_coefficient_mu 9.853
_exptl_absorpt_correction_T_max 0.4391
_exptl_absorpt_correction_T_min 0.3196
_exptl_absorpt_correction_type multi-scan
_exptl_absorpt_process_details sadabs
_exptl_crystal_colour red
_exptl_crystal_density_diffrn 2.105
_exptl_crystal_density_method 'not measured'
_exptl_crystal_description prism
_exptl_crystal_F_000 2544
_exptl_crystal_size_max 0.15
_exptl_crystal_size_mid 0.10
_exptl_crystal_size_min 0.10
_refine_diff_density_max 2.387
_refine_diff_density_min -2.598
_refine_diff_density_rms 0.241
_refine_ls_extinction_method none
_refine_ls_goodness_of_fit_ref 1.017
_refine_ls_hydrogen_treatment constr
_refine_ls_matrix_type full
_refine_ls_number_parameters 457
_refine_ls_number_reflns 7470
_refine_ls_number_restraints 0
_refine_ls_restrained_S_all 1.017
_refine_ls_R_factor_all 0.0656
_refine_ls_R_factor_gt 0.0503
_refine_ls_shift/su_max 0.001
_refine_ls_shift/su_mean 0.000
_refine_ls_structure_factor_coef Fsqd
_refine_ls_weighting_details 'calc w=1/[\s^2^(Fo^2^)+(0.0529P)^2^+0.0000P] where P=(Fo^2^+2Fc^2^)/3'
_refine_ls_weighting_scheme calc
_refine_ls_wR_factor_gt 0.1190
_refine_ls_wR_factor_ref 0.1273
_reflns_number_gt 5970
_reflns_number_total 7470
_reflns_threshold_expression >2sigma(I)
_cod_data_source_file om7010003-file001.cif
_cod_data_source_block f70623a
_cod_depositor_comments
;
The following automatic conversions were performed:

'_symmetry_cell_setting' value 'Monoclinic' changed to 'monoclinic'
according to /home/saulius/struct/CIF-dictionaries/cif_core.dic
dictionary named 'cif_core.dic' version 2.4.1 from 2010-06-29.

Automatic conversion script
Id: cif_fix_values 1715 2011-07-08 13:25:40Z adriana 
;
_cod_original_sg_symbol_H-M P2(1)/c
_cod_database_code 4070767

loop_
_symmetry_equiv_pos_as_xyz
'x, y, z'
'-x, y+1/2, -z+1/2'
'-x, -y, -z'
'x, -y-1/2, z-1/2'

loop_
_atom_site_label
_atom_site_type_symbol
_atom_site_fract_x
_atom_site_fract_y
_atom_site_fract_z
_atom_site_U_iso_or_equiv
_atom_site_adp_type
_atom_site_occupancy
_atom_site_symmetry_multiplicity
_atom_site_calc_flag
_atom_site_refinement_flags
Ir1 Ir 0.96199(3) 0.664668(15) 0.13547(3) 0.02965(13) Uani 1 1 d .
Ir2 Ir 0.86017(3) 0.448232(16) 0.27200(3) 0.03051(13) Uani 1 1 d .
Ir3 Ir 0.59263(3) 0.634727(18) 0.29312(3) 0.03746(14) Uani 1 1 d .
Cl1 Cl 1.0834(2) 0.68410(15) 0.2972(2) 0.0564(8) Uani 1 1 d .
Cl2 Cl 0.7330(2) 0.46640(14) 0.1121(2) 0.0579(8) Uani 1 1 d .
Cl3 Cl 0.6814(2) 0.67123(14) 0.4557(3) 0.0572(8) Uani 1 1 d .
N1 N 0.8916(6) 0.6086(3) 0.2140(6) 0.0276(18) Uani 1 1 d .
N2 N 0.8330(6) 0.5330(3) 0.2910(6) 0.0286(18) Uani 1 1 d .
N3 N 0.7412(6) 0.6167(3) 0.2728(6) 0.0281(18) Uani 1 1 d .
S1 S 0.8184(2) 0.70451(11) 0.1918(2) 0.0409(7) Uani 1 1 d .
S2 S 0.9835(2) 0.50793(11) 0.2221(2) 0.0424(7) Uani 1 1 d .
S3 S 0.6557(2) 0.54282(12) 0.3501(2) 0.0413(7) Uani 1 1 d .
C1 C 0.8130(8) 0.6394(4) 0.2340(8) 0.033(2) Uani 1 1 d .
C2 C 0.9011(7) 0.5562(4) 0.2438(8) 0.031(2) Uani 1 1 d .
C3 C 0.7548(7) 0.5636(4) 0.3024(8) 0.032(2) Uani 1 1 d .
C4 C 0.9446(9) 0.6215(5) -0.0029(8) 0.041(3) Uani 1 1 d .
C5 C 0.8956(8) 0.6740(5) -0.0245(7) 0.035(2) Uani 1 1 d .
C6 C 0.9746(8) 0.7145(4) 0.0105(8) 0.038(3) Uani 1 1 d .
C7 C 1.0718(8) 0.6876(5) 0.0509(8) 0.038(3) Uani 1 1 d .
C8 C 1.0540(8) 0.6305(5) 0.0445(8) 0.041(3) Uani 1 1 d .
C9 C 0.8888(10) 0.5671(5) -0.0345(9) 0.053(3) Uani 1 1 d .
H9A H 0.9008 0.5549 -0.0968 0.080 Uiso 1 1 calc R
H9B H 0.8147 0.5717 -0.0444 0.080 Uiso 1 1 calc R
H9C H 0.9158 0.5404 0.0179 0.080 Uiso 1 1 calc R
C10 C 0.7824(9) 0.6847(5) -0.0825(9) 0.054(3) Uani 1 1 d .
H10A H 0.7759 0.6869 -0.1540 0.081 Uiso 1 1 calc R
H10B H 0.7601 0.7187 -0.0601 0.081 Uiso 1 1 calc R
H10C H 0.7392 0.6555 -0.0704 0.081 Uiso 1 1 calc R
C11 C 0.9582(11) 0.7753(5) -0.0022(11) 0.065(4) Uani 1 1 d .
H11A H 1.0120 0.7940 0.0488 0.097 Uiso 1 1 calc R
H11B H 0.8905 0.7847 0.0051 0.097 Uiso 1 1 calc R
H11C H 0.9617 0.7860 -0.0685 0.097 Uiso 1 1 calc R
C12 C 1.1745(9) 0.7157(6) 0.0956(11) 0.070(4) Uani 1 1 d .
H12A H 1.1932 0.7361 0.0435 0.105 Uiso 1 1 calc R
H12B H 1.2279 0.6889 0.1235 0.105 Uiso 1 1 calc R
H12C H 1.1686 0.7401 0.1486 0.105 Uiso 1 1 calc R
C13 C 1.1366(10) 0.5862(5) 0.0751(11) 0.064(4) Uani 1 1 d .
H13A H 1.1084 0.5555 0.1024 0.096 Uiso 1 1 calc R
H13B H 1.1969 0.6002 0.1257 0.096 Uiso 1 1 calc R
H13C H 1.1571 0.5747 0.0165 0.096 Uiso 1 1 calc R
C14 C 0.7809(9) 0.3823(5) 0.3216(10) 0.048(3) Uani 1 1 d .
C15 C 0.8393(9) 0.3607(4) 0.2601(9) 0.044(3) Uani 1 1 d .
C16 C 0.9461(9) 0.3735(4) 0.3064(10) 0.044(3) Uani 1 1 d .
C17 C 0.9546(8) 0.4025(4) 0.4000(8) 0.038(3) Uani 1 1 d .
C18 C 0.8495(9) 0.4075(4) 0.4091(9) 0.041(3) Uani 1 1 d .
C19 C 0.6632(10) 0.3774(6) 0.3066(14) 0.084(5) Uani 1 1 d .
H19A H 0.6277 0.4075 0.2659 0.125 Uiso 1 1 calc R
H19B H 0.6494 0.3781 0.3716 0.125 Uiso 1 1 calc R
H19C H 0.6382 0.3435 0.2727 0.125 Uiso 1 1 calc R
C20 C 0.7974(11) 0.3307(5) 0.1616(10) 0.064(4) Uani 1 1 d .
H20A H 0.8494 0.3306 0.1252 0.096 Uiso 1 1 calc R
H20B H 0.7348 0.3485 0.1214 0.096 Uiso 1 1 calc R
H20C H 0.7811 0.2936 0.1752 0.096 Uiso 1 1 calc R
C21 C 1.0362(11) 0.3553(6) 0.2676(12) 0.067(4) Uani 1 1 d .
H21A H 1.0656 0.3221 0.3015 0.100 Uiso 1 1 calc R
H21B H 1.0892 0.3832 0.2810 0.100 Uiso 1 1 calc R
H21C H 1.0111 0.3488 0.1956 0.100 Uiso 1 1 calc R
C22 C 1.0540(11) 0.4189(6) 0.4757(11) 0.079(5) Uani 1 1 d .
H22A H 1.0393 0.4457 0.5211 0.118 Uiso 1 1 calc R
H22B H 1.1009 0.4343 0.4411 0.118 Uiso 1 1 calc R
H22C H 1.0862 0.3874 0.5139 0.118 Uiso 1 1 calc R
C23 C 0.8220(12) 0.4306(5) 0.4980(10) 0.065(4) Uani 1 1 d .
H23A H 0.7508 0.4211 0.4942 0.098 Uiso 1 1 calc R
H23B H 0.8288 0.4698 0.4979 0.098 Uiso 1 1 calc R
H23C H 0.8685 0.4160 0.5595 0.098 Uiso 1 1 calc R
C24 C 0.4605(9) 0.6902(7) 0.2685(13) 0.077(5) Uani 1 1 d .
C25 C 0.5082(9) 0.6973(5) 0.1888(10) 0.057(4) Uani 1 1 d .
C26 C 0.5019(10) 0.6453(7) 0.1394(10) 0.067(4) Uani 1 1 d .
C27 C 0.4500(8) 0.6072(7) 0.1866(11) 0.062(4) Uani 1 1 d .
C28 C 0.4282(9) 0.6351(6) 0.2699(12) 0.061(4) Uani 1 1 d .
C29 C 0.4492(13) 0.7343(8) 0.3462(15) 0.116(8) Uani 1 1 d .
H29A H 0.5152 0.7387 0.3975 0.174 Uiso 1 1 calc R
H29B H 0.3965 0.7230 0.3775 0.174 Uiso 1 1 calc R
H29C H 0.4289 0.7685 0.3116 0.174 Uiso 1 1 calc R
C30 C 0.5487(12) 0.7508(7) 0.1604(15) 0.109(7) Uani 1 1 d .
H30A H 0.5962 0.7438 0.1204 0.164 Uiso 1 1 calc R
H30B H 0.5852 0.7703 0.2211 0.164 Uiso 1 1 calc R
H30C H 0.4908 0.7725 0.1215 0.164 Uiso 1 1 calc R
C31 C 0.5410(13) 0.6324(9) 0.0500(11) 0.098(6) Uani 1 1 d .
H31A H 0.5155 0.6594 -0.0021 0.147 Uiso 1 1 calc R
H31B H 0.5162 0.5969 0.0240 0.147 Uiso 1 1 calc R
H31C H 0.6165 0.6326 0.0707 0.147 Uiso 1 1 calc R
C32 C 0.4275(10) 0.5483(6) 0.1551(12) 0.081(5) Uani 1 1 d .
H32A H 0.4073 0.5288 0.2075 0.121 Uiso 1 1 calc R
H32B H 0.4894 0.5318 0.1450 0.121 Uiso 1 1 calc R
H32C H 0.3713 0.5467 0.0929 0.121 Uiso 1 1 calc R
C33 C 0.3682(10) 0.6127(8) 0.3381(11) 0.087(6) Uani 1 1 d .
H33A H 0.2947 0.6204 0.3094 0.131 Uiso 1 1 calc R
H33B H 0.3927 0.6296 0.4039 0.131 Uiso 1 1 calc R
H33C H 0.3787 0.5739 0.3449 0.131 Uiso 1 1 calc R
C93 C 0.3581(18) 0.4313(13) 0.387(2) 0.157(11) Uani 1 1 d .
Cl6 Cl 0.3909(14) 0.4017(7) 0.2887(14) 0.226(7) Uani 0.60 1 d P
Cl7 Cl 0.4720(8) 0.4613(6) 0.4321(11) 0.182(6) Uani 0.60 1 d P
Cl8 Cl 0.2534(5) 0.4687(4) 0.3202(7) 0.144(3) Uani 0.80 1 d P

loop_
_atom_site_aniso_label
_atom_site_aniso_U_11
_atom_site_aniso_U_22
_atom_site_aniso_U_33
_atom_site_aniso_U_23
_atom_site_aniso_U_13
_atom_site_aniso_U_12
Ir1 0.0432(2) 0.0264(2) 0.0225(2) -0.00036(17) 0.01456(17) 0.00062(15)
Ir2 0.0415(2) 0.0291(2) 0.0205(2) 0.00200(17) 0.00805(17) 0.00164(15)
Ir3 0.0367(2) 0.0465(3) 0.0306(3) 0.0047(2) 0.01179(18) 0.00975(17)
Cl1 0.0643(18) 0.073(2) 0.0304(17) -0.0089(16) 0.0118(14) -0.0140(15)
Cl2 0.0698(19) 0.068(2) 0.0248(16) -0.0022(15) -0.0044(14) 0.0074(16)
Cl3 0.0646(18) 0.066(2) 0.0401(19) -0.0104(16) 0.0128(15) -0.0039(15)
N1 0.035(4) 0.026(4) 0.024(5) 0.005(4) 0.011(3) 0.006(3)
N2 0.034(4) 0.024(4) 0.028(5) -0.001(4) 0.009(4) 0.004(3)
N3 0.035(4) 0.027(4) 0.026(5) 0.012(4) 0.013(3) 0.006(3)
S1 0.0579(16) 0.0316(14) 0.0405(18) 0.0083(13) 0.0257(13) 0.0090(12)
S2 0.0500(15) 0.0340(14) 0.052(2) 0.0103(14) 0.0285(14) 0.0109(11)
S3 0.0407(14) 0.0417(16) 0.0459(19) 0.0082(14) 0.0195(13) 0.0005(11)
C1 0.044(5) 0.041(6) 0.016(6) -0.005(5) 0.009(4) 0.005(4)
C2 0.032(5) 0.040(6) 0.022(6) 0.000(5) 0.012(4) 0.002(4)
C3 0.034(5) 0.037(6) 0.025(6) 0.001(5) 0.007(4) 0.002(4)
C4 0.070(7) 0.040(6) 0.019(6) -0.009(5) 0.020(5) -0.005(5)
C5 0.049(6) 0.049(7) 0.005(5) -0.001(5) 0.007(4) -0.005(5)
C6 0.057(6) 0.039(6) 0.025(6) 0.003(5) 0.020(5) -0.006(5)
C7 0.042(6) 0.052(7) 0.031(7) -0.001(5) 0.025(5) -0.006(5)
C8 0.051(6) 0.053(7) 0.025(6) -0.002(5) 0.021(5) 0.017(5)
C9 0.089(9) 0.040(7) 0.029(7) -0.001(6) 0.014(6) -0.007(6)
C10 0.064(7) 0.056(8) 0.039(8) 0.014(6) 0.010(6) 0.020(6)
C11 0.107(11) 0.038(7) 0.062(10) -0.009(7) 0.043(8) -0.019(7)
C12 0.062(8) 0.091(11) 0.070(11) -0.029(9) 0.039(7) -0.030(7)
C13 0.085(9) 0.051(8) 0.070(10) 0.003(7) 0.046(8) 0.024(7)
C14 0.064(7) 0.038(6) 0.044(8) 0.000(6) 0.017(6) -0.003(5)
C15 0.063(7) 0.034(6) 0.032(7) 0.000(5) 0.006(5) -0.013(5)
C16 0.059(7) 0.026(6) 0.052(8) 0.014(6) 0.024(6) 0.007(5)
C17 0.056(6) 0.023(5) 0.027(6) 0.003(5) -0.002(5) -0.002(4)
C18 0.075(8) 0.021(5) 0.027(6) 0.009(5) 0.013(5) 0.012(5)
C19 0.071(9) 0.068(10) 0.118(16) -0.010(10) 0.037(9) -0.020(8)
C20 0.091(10) 0.043(8) 0.045(9) -0.017(6) -0.002(7) -0.013(6)
C21 0.087(10) 0.058(8) 0.070(11) 0.021(8) 0.046(8) 0.021(7)
C22 0.086(10) 0.060(9) 0.058(10) 0.016(8) -0.032(8) 0.004(7)
C23 0.119(11) 0.048(8) 0.038(8) 0.009(7) 0.038(8) 0.007(7)
C24 0.039(7) 0.101(13) 0.086(13) -0.011(10) 0.010(7) 0.030(8)
C25 0.054(7) 0.057(8) 0.052(9) 0.031(7) 0.004(6) 0.028(6)
C26 0.047(7) 0.118(14) 0.031(8) 0.013(8) 0.004(6) 0.019(8)
C27 0.029(6) 0.099(11) 0.047(9) 0.002(8) -0.005(5) 0.010(6)
C28 0.039(6) 0.082(10) 0.068(10) 0.008(8) 0.027(6) 0.005(6)
C29 0.108(13) 0.117(16) 0.113(16) -0.026(13) 0.015(11) 0.073(12)
C30 0.098(12) 0.091(13) 0.127(17) 0.074(12) 0.015(11) 0.037(10)
C31 0.087(11) 0.17(2) 0.032(9) 0.003(10) 0.005(8) 0.015(11)
C32 0.056(8) 0.093(12) 0.077(12) -0.029(10) -0.007(7) -0.006(8)
C33 0.055(8) 0.157(17) 0.050(10) 0.030(11) 0.016(7) 0.007(9)
C93 0.126(18) 0.21(3) 0.14(2) 0.09(2) 0.041(16) 0.022(18)
Cl6 0.31(2) 0.167(14) 0.238(19) -0.036(13) 0.133(16) 0.015(13)
Cl7 0.093(6) 0.242(15) 0.203(14) 0.082(11) 0.032(7) -0.014(7)
Cl8 0.107(5) 0.146(7) 0.168(8) 0.046(6) 0.022(5) -0.016(4)

loop_
_atom_type_symbol
_atom_type_description
_atom_type_scat_dispersion_real
_atom_type_scat_dispersion_imag
_atom_type_scat_source
C C 0.0033 0.0016 'International Tables Vol C Tables 4.2.6.8 and 6.1.1.4'
H H 0.0000 0.0000 'International Tables Vol C Tables 4.2.6.8 and 6.1.1.4'
N N 0.0061 0.0033 'International Tables Vol C Tables 4.2.6.8 and 6.1.1.4'
S S 0.1246 0.1234 'International Tables Vol C Tables 4.2.6.8 and 6.1.1.4'
Cl Cl 0.1484 0.1585 'International Tables Vol C Tables 4.2.6.8 and 6.1.1.4'
Ir Ir -1.4442 7.9887 'International Tables Vol C Tables 4.2.6.8 and 6.1.1.4'

loop_
_geom_angle_atom_site_label_1
_geom_angle_atom_site_label_2
_geom_angle_atom_site_label_3
_geom_angle
N1 Ir1 C4 100.5(4)
N1 Ir1 C5 118.7(4)
C4 Ir1 C5 39.3(4)
N1 Ir1 C6 156.8(3)
C4 Ir1 C6 65.3(4)
C5 Ir1 C6 38.9(4)
N1 Ir1 C8 116.8(4)
C4 Ir1 C8 39.0(4)
C5 Ir1 C8 65.2(4)
C6 Ir1 C8 64.6(4)
N1 Ir1 C7 153.7(4)
C4 Ir1 C7 64.6(4)
C5 Ir1 C7 64.4(4)
C6 Ir1 C7 38.1(4)
C8 Ir1 C7 38.2(4)
N1 Ir1 Cl1 86.2(2)
C4 Ir1 Cl1 143.2(3)
C5 Ir1 Cl1 155.0(3)
C6 Ir1 Cl1 116.3(3)
C8 Ir1 Cl1 105.8(3)
C7 Ir1 Cl1 93.8(3)
N1 Ir1 S1 66.5(2)
C4 Ir1 S1 125.6(3)
C5 Ir1 S1 98.7(3)
C6 Ir1 S1 105.7(3)
C8 Ir1 S1 163.5(3)
C7 Ir1 S1 139.8(3)
Cl1 Ir1 S1 90.44(11)
N2 Ir2 C16 154.6(4)
N2 Ir2 C14 125.3(4)
C16 Ir2 C14 64.3(4)
N2 Ir2 C17 118.9(4)
C16 Ir2 C17 39.3(4)
C14 Ir2 C17 64.9(4)
N2 Ir2 C15 161.9(4)
C16 Ir2 C15 38.5(4)
C14 Ir2 C15 38.1(4)
C17 Ir2 C15 65.2(4)
N2 Ir2 C18 106.5(4)
C16 Ir2 C18 65.1(4)
C14 Ir2 C18 38.6(4)
C17 Ir2 C18 39.0(4)
C15 Ir2 C18 64.7(4)
N2 Ir2 Cl2 80.4(2)
C16 Ir2 Cl2 123.6(4)
C14 Ir2 Cl2 98.5(3)
C17 Ir2 Cl2 159.3(3)
C15 Ir2 Cl2 94.2(3)
C18 Ir2 Cl2 132.5(3)
N2 Ir2 S2 66.6(2)
C16 Ir2 S2 102.4(3)
C14 Ir2 S2 166.7(3)
C17 Ir2 S2 105.0(3)
C15 Ir2 S2 131.0(3)
C18 Ir2 S2 137.3(3)
Cl2 Ir2 S2 89.21(12)
C28 Ir3 N3 160.5(5)
C28 Ir3 C26 65.3(6)
N3 Ir3 C26 100.4(4)
C28 Ir3 C27 39.2(5)
N3 Ir3 C27 121.4(4)
C26 Ir3 C27 38.8(6)
C28 Ir3 C24 38.6(6)
N3 Ir3 C24 148.6(5)
C26 Ir3 C24 64.2(6)
C27 Ir3 C24 64.6(6)
C28 Ir3 C25 65.3(5)
N3 Ir3 C25 112.6(4)
C26 Ir3 C25 38.9(6)
C27 Ir3 C25 65.3(6)
C24 Ir3 C25 38.2(6)
C28 Ir3 Cl3 110.7(4)
N3 Ir3 Cl3 88.3(2)
C26 Ir3 Cl3 150.9(5)
C27 Ir3 Cl3 149.5(4)
C24 Ir3 Cl3 94.2(4)
C25 Ir3 Cl3 112.2(4)
C28 Ir3 S3 107.2(4)
N3 Ir3 S3 66.7(2)
C26 Ir3 S3 118.3(5)
C27 Ir3 S3 94.9(4)
C24 Ir3 S3 144.3(5)
C25 Ir3 S3 157.1(4)
Cl3 Ir3 S3 90.69(11)
C2 N1 C1 118.2(8)
C2 N1 Ir1 139.2(7)
C1 N1 Ir1 102.6(6)
C3 N2 C2 117.7(9)
C3 N2 Ir2 136.8(7)
C2 N2 Ir2 100.8(6)
C1 N3 C3 117.8(8)
C1 N3 Ir3 139.8(7)
C3 N3 Ir3 102.1(6)
C1 S1 Ir1 81.3(4)
C2 S2 Ir2 81.2(4)
C3 S3 Ir3 80.5(4)
N3 C1 N1 121.4(9)
N3 C1 S1 128.8(8)
N1 C1 S1 109.5(7)
N1 C2 N2 121.4(8)
N1 C2 S2 128.5(8)
N2 C2 S2 109.9(7)
N2 C3 N3 123.1(9)
N2 C3 S3 126.5(8)
N3 C3 S3 110.3(7)
C8 C4 C5 107.5(9)
C8 C4 C9 127.7(11)
C5 C4 C9 124.6(10)
C8 C4 Ir1 71.3(6)
C5 C4 Ir1 70.5(6)
C9 C4 Ir1 127.4(8)
C6 C5 C4 107.8(9)
C6 C5 C10 125.7(10)
C4 C5 C10 126.3(10)
C6 C5 Ir1 71.2(6)
C4 C5 Ir1 70.2(6)
C10 C5 Ir1 128.2(8)
C7 C6 C5 108.1(10)
C7 C6 C11 126.2(10)
C5 C6 C11 125.5(10)
C7 C6 Ir1 72.1(6)
C5 C6 Ir1 69.9(6)
C11 C6 Ir1 127.6(8)
C6 C7 C8 108.5(9)
C6 C7 C12 124.9(11)
C8 C7 C12 126.6(11)
C6 C7 Ir1 69.8(5)
C8 C7 Ir1 69.7(6)
C12 C7 Ir1 124.8(8)
C7 C8 C4 108.1(9)
C7 C8 C13 126.4(11)
C4 C8 C13 125.4(11)
C7 C8 Ir1 72.1(6)
C4 C8 Ir1 69.6(6)
C13 C8 Ir1 127.2(8)
C15 C14 C18 109.9(10)
C15 C14 C19 127.7(12)
C18 C14 C19 122.3(12)
C15 C14 Ir2 71.6(7)
C18 C14 Ir2 71.8(6)
C19 C14 Ir2 126.5(9)
C14 C15 C16 107.6(10)
C14 C15 C20 126.9(11)
C16 C15 C20 125.5(12)
C14 C15 Ir2 70.3(7)
C16 C15 Ir2 69.8(6)
C20 C15 Ir2 124.1(9)
C15 C16 C17 108.8(10)
C15 C16 C21 124.8(12)
C17 C16 C21 126.2(11)
C15 C16 Ir2 71.7(6)
C17 C16 Ir2 71.2(6)
C21 C16 Ir2 127.1(8)
C18 C17 C16 106.7(9)
C18 C17 C22 127.4(12)
C16 C17 C22 125.7(12)
C18 C17 Ir2 71.0(6)
C16 C17 Ir2 69.5(6)
C22 C17 Ir2 128.7(8)
C14 C18 C17 107.0(10)
C14 C18 C23 127.6(12)
C17 C18 C23 125.2(11)
C14 C18 Ir2 69.6(7)
C17 C18 Ir2 70.1(6)
C23 C18 Ir2 129.2(8)
C28 C24 C25 109.3(13)
C28 C24 C29 124.2(16)
C25 C24 C29 126.4(17)
C28 C24 Ir3 68.8(7)
C25 C24 Ir3 71.2(6)
C29 C24 Ir3 124.1(10)
C24 C25 C26 106.0(13)
C24 C25 C30 125.2(16)
C26 C25 C30 128.6(15)
C24 C25 Ir3 70.5(7)
C26 C25 Ir3 68.7(7)
C30 C25 Ir3 128.7(9)
C27 C26 C25 109.6(13)
C27 C26 C31 124.3(17)
C25 C26 C31 126.1(16)
C27 C26 Ir3 71.3(7)
C25 C26 Ir3 72.4(7)
C31 C26 Ir3 123.8(9)
C26 C27 C28 106.8(14)
C26 C27 C32 125.3(15)
C28 C27 C32 127.9(15)
C26 C27 Ir3 69.9(7)
C28 C27 Ir3 69.3(7)
C32 C27 Ir3 124.0(9)
C24 C28 C27 108.1(13)
C24 C28 C33 125.1(15)
C27 C28 C33 126.4(15)
C24 C28 Ir3 72.6(7)
C27 C28 Ir3 71.4(6)
C33 C28 Ir3 128.0(10)
Cl7 C93 Cl8 119.4(18)
Cl7 C93 Cl6 93.9(15)
Cl8 C93 Cl6 98.8(15)

loop_
_geom_bond_atom_site_label_1
_geom_bond_atom_site_label_2
_geom_bond_distance
Ir1 N1 2.115(8)
Ir1 C4 2.124(11)
Ir1 C5 2.129(10)
Ir1 C6 2.147(10)
Ir1 C8 2.147(10)
Ir1 C7 2.177(10)
Ir1 Cl1 2.386(3)
Ir1 S1 2.451(3)
Ir2 N2 2.128(8)
Ir2 C16 2.131(10)
Ir2 C14 2.138(12)
Ir2 C17 2.154(10)
Ir2 C15 2.155(11)
Ir2 C18 2.166(11)
Ir2 Cl2 2.394(3)
Ir2 S2 2.430(3)
Ir3 C28 2.113(11)
Ir3 N3 2.113(7)
Ir3 C26 2.123(12)
Ir3 C27 2.141(12)
Ir3 C24 2.163(12)
Ir3 C25 2.172(11)
Ir3 Cl3 2.376(3)
Ir3 S3 2.443(3)
N1 C2 1.339(13)
N1 C1 1.374(12)
N2 C3 1.324(12)
N2 C2 1.374(12)
N3 C1 1.336(13)
N3 C3 1.356(12)
S1 C1 1.700(11)
S2 C2 1.690(10)
S3 C3 1.704(10)
C4 C8 1.427(15)
C4 C5 1.430(15)
C4 C9 1.522(15)
C5 C6 1.422(14)
C5 C10 1.507(14)
C6 C7 1.412(14)
C6 C11 1.502(16)
C7 C8 1.414(16)
C7 C12 1.492(15)
C8 C13 1.512(15)
C14 C15 1.401(17)
C14 C18 1.423(16)
C14 C19 1.519(17)
C15 C16 1.413(15)
C15 C20 1.496(16)
C16 C17 1.442(16)
C16 C21 1.507(16)
C17 C18 1.441(16)
C17 C22 1.481(15)
C18 C23 1.479(16)
C24 C28 1.41(2)
C24 C25 1.42(2)
C24 C29 1.55(2)
C25 C26 1.43(2)
C25 C30 1.51(2)
C26 C27 1.42(2)
C26 C31 1.49(2)
C27 C28 1.428(19)
C27 C32 1.51(2)
C28 C33 1.493(18)
C93 Cl7 1.63(3)
C93 Cl8 1.70(2)
C93 Cl6 1.70(3)
